data_4037913
loop_
_publ_author_name
'Qu, Yangyang'
'Pander, Piotr Henryk'
'Vybornyi, Oleh'
'Vasylieva, Marharyta'
'Guillot, R\'egis'
'Miomandre, Fabien'
'Dias, Fernando B.'
'Skabara, Peter J.'
'Data, Przemyslaw'
'Clavier, Gilles'
'Audebert, Pierre'

_publ_section_title
;
 Donor-acceptor 1,2,4,5-Tetrazines Prepared by Buchwald-Hartwig
 Cross-Coupling Reaction and Their Photoluminescence Turn-on Property by
 Inverse Electron Demand Diels-Alder Reaction.
;
_journal_name_full 'The Journal of organic chemistry'
_journal_paper_doi 10.1021/acs.joc.9b02817
_journal_year 2020
_chemical_formula_moiety 'C20 H13 N5 S'
_chemical_formula_sum 'C20 H13 N5 S'
_chemical_formula_weight 355.41
_space_group_crystal_system monoclinic
_space_group_IT_number 14
_space_group_name_Hall '-P 2ybc'
_space_group_name_H-M_alt 'P 1 21/c 1'
_atom_sites_solution_hydrogens geom
_audit_creation_method SHELXL-2018/3
_cell_angle_alpha 90
_cell_angle_beta 92.088(2)
_cell_angle_gamma 90
_cell_formula_units_Z 4
_cell_length_a 9.7253(6)
_cell_length_b 7.5932(5)
_cell_length_c 21.9133(11)
_cell_measurement_reflns_used 9987
_cell_measurement_temperature 100(1)
_cell_measurement_theta_max 31.49
_cell_measurement_theta_min 2.85
_cell_volume 1617.14(17)
_computing_cell_refinement 'Bruker SAINT'
_computing_data_collection 'Bruker APEX3'
_computing_data_reduction 'Bruker SAINT'
_computing_structure_refinement 'SHELXL-2018/3 (Sheldrick, 2018)'
_computing_structure_solution 'SHELXS-97 (Sheldrick 2008)'
_diffrn_ambient_temperature 100(1)
_diffrn_measured_fraction_theta_full 0.999
_diffrn_measured_fraction_theta_max 0.998
_diffrn_measurement_device_type 'Bruker VENTURE PHOTON100 CMOS'
_diffrn_measurement_method '\f and \w scans'
_diffrn_radiation_probe x-ray
_diffrn_radiation_type MoK\a
_diffrn_radiation_wavelength 0.71073
_diffrn_reflns_av_R_equivalents 0.0869
_diffrn_reflns_av_unetI/netI 0.0430
_diffrn_reflns_Laue_measured_fraction_full 0.999
_diffrn_reflns_Laue_measured_fraction_max 0.998
_diffrn_reflns_limit_h_max 14
_diffrn_reflns_limit_h_min -14
_diffrn_reflns_limit_k_max 11
_diffrn_reflns_limit_k_min -11
_diffrn_reflns_limit_l_max 30
_diffrn_reflns_limit_l_min -32
_diffrn_reflns_number 76057
_diffrn_reflns_point_group_measured_fraction_full 0.999
_diffrn_reflns_point_group_measured_fraction_max 0.998
_diffrn_reflns_theta_full 25.000
_diffrn_reflns_theta_max 31.568
_diffrn_reflns_theta_min 2.751
_exptl_absorpt_coefficient_mu 0.215
_exptl_absorpt_correction_T_max 0.9462
_exptl_absorpt_correction_T_min 0.8687
_exptl_absorpt_correction_type multi-scan
_exptl_absorpt_process_details 'apex3 Bruker'
_exptl_crystal_colour red
_exptl_crystal_density_diffrn 1.460
_exptl_crystal_description plate
_exptl_crystal_F_000 736
_exptl_crystal_size_max 0.140
_exptl_crystal_size_mid 0.090
_exptl_crystal_size_min 0.025
_refine_diff_density_max 0.383
_refine_diff_density_min -0.466
_refine_diff_density_rms 0.064
_refine_ls_extinction_method none
_refine_ls_goodness_of_fit_ref 1.050
_refine_ls_hydrogen_treatment constr
_refine_ls_matrix_type full
_refine_ls_number_parameters 235
_refine_ls_number_reflns 5414
_refine_ls_number_restraints 0
_refine_ls_restrained_S_all 1.050
_refine_ls_R_factor_all 0.0623
_refine_ls_R_factor_gt 0.0391
_refine_ls_shift/su_max 0.001
_refine_ls_shift/su_mean 0.000
_refine_ls_structure_factor_coef Fsqd
_refine_ls_weighting_details 'w=1/[\s^2^(Fo^2^)+(0.0475P)^2^+0.4666P] where P=(Fo^2^+2Fc^2^)/3'
_refine_ls_weighting_scheme calc
_refine_ls_wR_factor_gt 0.0915
_refine_ls_wR_factor_ref 0.0975
_reflns_Friedel_coverage 0.000
_reflns_number_gt 4134
_reflns_number_total 5414
_reflns_threshold_expression 'I > 2\s(I)'
_cod_data_source_file jo9b02817_si_003.cif
_cod_data_source_block TA3
_cod_original_sg_symbol_H-M 'P 21/c'
_cod_database_code 4037913
_shelx_space_group_comment
;
The symmetry employed for this shelxl refinement is uniquely defined
by the following loop, which should always be used as a source of
symmetry information in preference to the above space-group names.
They are only intended as comments.
;
_shelx_estimated_absorpt_t_min 0.971
_shelx_estimated_absorpt_t_max 0.995

loop_
_space_group_symop_operation_xyz
'x, y, z'
'-x, y+1/2, -z+1/2'
'-x, -y, -z'
'x, -y-1/2, z-1/2'

loop_
_atom_site_label
_atom_site_type_symbol
_atom_site_fract_x
_atom_site_fract_y
_atom_site_fract_z
_atom_site_U_iso_or_equiv
_atom_site_adp_type
_atom_site_occupancy
_atom_site_site_symmetry_order
_atom_site_calc_flag
_atom_site_refinement_flags_posn
_atom_site_refinement_flags_adp
_atom_site_refinement_flags_occupancy
_atom_site_disorder_assembly
_atom_site_disorder_group
C1 C 0.14384(13) -0.85813(18) 0.49017(6) 0.0208(3) Uani 1 1 d . . . . .
H1 H 0.122470 -0.971022 0.473712 0.025 Uiso 1 1 calc R U . . .
C2 C 0.20768(11) -0.56071(15) 0.53967(5) 0.0119(2) Uani 1 1 d . . . . .
C3 C 0.24833(11) -0.39595(15) 0.56957(5) 0.0122(2) Uani 1 1 d . . . . .
C4 C 0.37716(11) -0.32069(16) 0.55970(5) 0.0129(2) Uani 1 1 d . . . . .
H4 H 0.438570 -0.378633 0.533592 0.016 Uiso 1 1 calc R U . . .
C5 C 0.41676(11) -0.16413(16) 0.58713(5) 0.0126(2) Uani 1 1 d . . . . .
H5 H 0.504166 -0.115093 0.579150 0.015 Uiso 1 1 calc R U . . .
C6 C 0.32912(11) -0.07649(15) 0.62672(5) 0.0112(2) Uani 1 1 d . . . . .
C7 C 0.19944(11) -0.15175(16) 0.63676(5) 0.0140(2) Uani 1 1 d . . . . .
H7 H 0.138016 -0.094443 0.663024 0.017 Uiso 1 1 calc R U . . .
C8 C 0.16067(11) -0.30829(16) 0.60875(5) 0.0143(2) Uani 1 1 d . . . . .
H8 H 0.072961 -0.357163 0.616237 0.017 Uiso 1 1 calc R U . . .
C9 C 0.36187(11) 0.13099(14) 0.76565(5) 0.0116(2) Uani 1 1 d . . . . .
C10 C 0.29230(12) 0.18850(15) 0.81669(5) 0.0139(2) Uani 1 1 d . . . . .
H10 H 0.333882 0.177074 0.856396 0.017 Uiso 1 1 calc R U . . .
C11 C 0.16236(12) 0.26228(16) 0.80913(5) 0.0162(2) Uani 1 1 d . . . . .
H11 H 0.114315 0.299416 0.843849 0.019 Uiso 1 1 calc R U . . .
C12 C 0.10200(12) 0.28224(17) 0.75111(5) 0.0173(2) Uani 1 1 d . . . . .
H12 H 0.013909 0.335471 0.746131 0.021 Uiso 1 1 calc R U . . .
C13 C 0.17075(12) 0.22415(17) 0.70034(5) 0.0159(2) Uani 1 1 d . . . . .
H13 H 0.130149 0.239350 0.660597 0.019 Uiso 1 1 calc R U . . .
C14 C 0.29894(11) 0.14378(15) 0.70762(5) 0.0121(2) Uani 1 1 d . . . . .
C15 C 0.51105(11) 0.13725(15) 0.65319(5) 0.0116(2) Uani 1 1 d . . . . .
C16 C 0.56240(11) 0.20399(16) 0.59939(5) 0.0146(2) Uani 1 1 d . . . . .
H16 H 0.503440 0.216495 0.564135 0.018 Uiso 1 1 calc R U . . .
C17 C 0.70021(12) 0.25235(16) 0.59732(5) 0.0154(2) Uani 1 1 d . . . . .
H17 H 0.735954 0.294183 0.560243 0.018 Uiso 1 1 calc R U . . .
C18 C 0.78555(12) 0.23957(16) 0.64933(5) 0.0150(2) Uani 1 1 d . . . . .
H18 H 0.879813 0.271368 0.647646 0.018 Uiso 1 1 calc R U . . .
C19 C 0.73335(11) 0.18036(15) 0.70384(5) 0.0129(2) Uani 1 1 d . . . . .
H19 H 0.790975 0.175671 0.739754 0.016 Uiso 1 1 calc R U . . .
C20 C 0.59617(11) 0.12786(14) 0.70569(5) 0.0109(2) Uani 1 1 d . . . . .
N1 N 0.37059(9) 0.08005(13) 0.65587(4) 0.0134(2) Uani 1 1 d . . . . .
N2 N 0.29587(10) -0.63299(14) 0.50043(4) 0.0160(2) Uani 1 1 d . . . . .
N3 N 0.26269(11) -0.78612(14) 0.47501(5) 0.0188(2) Uani 1 1 d . . . . .
N4 N 0.08406(10) -0.63181(14) 0.55204(5) 0.0172(2) Uani 1 1 d . . . . .
N5 N 0.05177(11) -0.78550(15) 0.52655(5) 0.0198(2) Uani 1 1 d . . . . .
S1 S 0.53104(3) 0.04990(4) 0.77470(2) 0.01325(8) Uani 1 1 d . . . . .

loop_
_atom_site_aniso_label
_atom_site_aniso_U_11
_atom_site_aniso_U_22
_atom_site_aniso_U_33
_atom_site_aniso_U_23
_atom_site_aniso_U_13
_atom_site_aniso_U_12
C1 0.0202(6) 0.0194(6) 0.0231(6) -0.0071(5) 0.0056(5) -0.0072(5)
C2 0.0100(5) 0.0160(5) 0.0099(5) 0.0013(4) 0.0008(4) -0.0011(4)
C3 0.0103(5) 0.0160(5) 0.0103(5) -0.0009(4) 0.0011(4) -0.0022(4)
C4 0.0098(5) 0.0175(6) 0.0116(5) -0.0020(4) 0.0026(4) -0.0009(4)
C5 0.0081(5) 0.0183(6) 0.0115(5) -0.0008(4) 0.0015(4) -0.0025(4)
C6 0.0089(5) 0.0156(5) 0.0090(5) -0.0009(4) 0.0001(4) -0.0019(4)
C7 0.0094(5) 0.0191(6) 0.0139(5) -0.0035(4) 0.0038(4) -0.0021(4)
C8 0.0085(5) 0.0197(6) 0.0149(5) -0.0018(4) 0.0027(4) -0.0030(4)
C9 0.0115(5) 0.0093(5) 0.0141(5) -0.0004(4) 0.0030(4) -0.0026(4)
C10 0.0152(5) 0.0141(5) 0.0127(5) -0.0014(4) 0.0043(4) -0.0045(4)
C11 0.0141(5) 0.0176(6) 0.0173(5) -0.0051(4) 0.0073(4) -0.0046(4)
C12 0.0092(5) 0.0204(6) 0.0224(6) -0.0042(5) 0.0038(4) -0.0015(4)
C13 0.0103(5) 0.0224(6) 0.0153(5) -0.0019(5) 0.0013(4) -0.0018(4)
C14 0.0110(5) 0.0132(5) 0.0124(5) -0.0033(4) 0.0036(4) -0.0037(4)
C15 0.0072(5) 0.0130(5) 0.0145(5) -0.0029(4) 0.0020(4) -0.0019(4)
C16 0.0112(5) 0.0191(6) 0.0135(5) 0.0002(4) 0.0007(4) -0.0015(4)
C17 0.0128(5) 0.0174(6) 0.0163(5) 0.0016(4) 0.0043(4) -0.0020(4)
C18 0.0090(5) 0.0153(5) 0.0207(5) -0.0012(4) 0.0020(4) -0.0028(4)
C19 0.0093(5) 0.0131(5) 0.0163(5) -0.0017(4) -0.0011(4) 0.0006(4)
C20 0.0109(5) 0.0089(5) 0.0131(5) -0.0007(4) 0.0029(4) -0.0003(4)
N1 0.0083(4) 0.0192(5) 0.0128(4) -0.0061(4) 0.0037(3) -0.0047(4)
N2 0.0136(5) 0.0170(5) 0.0177(5) -0.0045(4) 0.0048(4) -0.0028(4)
N3 0.0173(5) 0.0185(5) 0.0209(5) -0.0055(4) 0.0048(4) -0.0048(4)
N4 0.0138(5) 0.0200(5) 0.0181(5) -0.0040(4) 0.0037(4) -0.0057(4)
N5 0.0180(5) 0.0216(6) 0.0202(5) -0.0063(4) 0.0044(4) -0.0084(4)
S1 0.01305(13) 0.01376(14) 0.01307(13) 0.00280(10) 0.00210(9) 0.00183(10)

loop_
_atom_type_symbol
_atom_type_description
_atom_type_scat_dispersion_real
_atom_type_scat_dispersion_imag
_atom_type_scat_source
C C 0.0034 0.0017 'International Tables Vol C Tables 4.2.6.8 and 6.1.1.4'
H H 0.0000 0.0000 'International Tables Vol C Tables 4.2.6.8 and 6.1.1.4'
N N 0.0066 0.0034 'International Tables Vol C Tables 4.2.6.8 and 6.1.1.4'
S S 0.1246 0.1234 'International Tables Vol C Tables 4.2.6.8 and 6.1.1.4'

loop_
_geom_angle_atom_site_label_1
_geom_angle_atom_site_label_2
_geom_angle_atom_site_label_3
_geom_angle
_geom_angle_site_symmetry_1
_geom_angle_site_symmetry_3
_geom_angle_publ_flag
N3 C1 N5 125.77(12) . . ?
N3 C1 H1 117.1 . . ?
N5 C1 H1 117.1 . . ?
N2 C2 N4 123.61(11) . . ?
N2 C2 C3 117.73(10) . . ?
N4 C2 C3 118.66(10) . . ?
C8 C3 C4 117.95(10) . . ?
C8 C3 C2 121.44(10) . . ?
C4 C3 C2 120.61(10) . . ?
C5 C4 C3 121.39(10) . . ?
C5 C4 H4 119.3 . . ?
C3 C4 H4 119.3 . . ?
C4 C5 C6 120.70(10) . . ?
C4 C5 H5 119.7 . . ?
C6 C5 H5 119.7 . . ?
N1 C6 C5 120.78(9) . . ?
N1 C6 C7 121.14(10) . . ?
C5 C6 C7 118.07(10) . . ?
C8 C7 C6 120.67(10) . . ?
C8 C7 H7 119.7 . . ?
C6 C7 H7 119.7 . . ?
C7 C8 C3 121.21(10) . . ?
C7 C8 H8 119.4 . . ?
C3 C8 H8 119.4 . . ?
C14 C9 C10 119.92(10) . . ?
C14 C9 S1 120.29(8) . . ?
C10 C9 S1 119.76(9) . . ?
C11 C10 C9 119.74(11) . . ?
C11 C10 H10 120.1 . . ?
C9 C10 H10 120.1 . . ?
C10 C11 C12 120.41(10) . . ?
C10 C11 H11 119.8 . . ?
C12 C11 H11 119.8 . . ?
C11 C12 C13 119.89(11) . . ?
C11 C12 H12 120.1 . . ?
C13 C12 H12 120.1 . . ?
C12 C13 C14 120.13(11) . . ?
C12 C13 H13 119.9 . . ?
C14 C13 H13 119.9 . . ?
C13 C14 C9 119.78(10) . . ?
C13 C14 N1 121.02(10) . . ?
C9 C14 N1 119.15(10) . . ?
C16 C15 C20 119.78(10) . . ?
C16 C15 N1 121.03(10) . . ?
C20 C15 N1 119.19(9) . . ?
C17 C16 C15 119.94(11) . . ?
C17 C16 H16 120.0 . . ?
C15 C16 H16 120.0 . . ?
C18 C17 C16 120.14(10) . . ?
C18 C17 H17 119.9 . . ?
C16 C17 H17 119.9 . . ?
C17 C18 C19 120.13(10) . . ?
C17 C18 H18 119.9 . . ?
C19 C18 H18 119.9 . . ?
C18 C19 C20 119.83(10) . . ?
C18 C19 H19 120.1 . . ?
C20 C19 H19 120.1 . . ?
C19 C20 C15 120.08(10) . . ?
C19 C20 S1 119.67(8) . . ?
C15 C20 S1 120.25(8) . . ?
C6 N1 C14 120.37(9) . . ?
C6 N1 C15 119.74(9) . . ?
C14 N1 C15 114.81(9) . . ?
N3 N2 C2 118.24(10) . . ?
N2 N3 C1 117.14(10) . . ?
N5 N4 C2 117.69(10) . . ?
N4 N5 C1 117.37(10) . . ?
C9 S1 C20 98.59(5) . . ?

loop_
_geom_bond_atom_site_label_1
_geom_bond_atom_site_label_2
_geom_bond_distance
_geom_bond_site_symmetry_2
_geom_bond_publ_flag
C1 N3 1.3316(15) . ?
C1 N5 1.3393(15) . ?
C1 H1 0.9500 . ?
C2 N2 1.3527(14) . ?
C2 N4 1.3543(14) . ?
C2 C3 1.4601(16) . ?
C3 C8 1.4000(15) . ?
C3 C4 1.4011(15) . ?
C4 C5 1.3805(16) . ?
C4 H4 0.9500 . ?
C5 C6 1.4058(15) . ?
C5 H5 0.9500 . ?
C6 N1 1.4016(15) . ?
C6 C7 1.4091(15) . ?
C7 C8 1.3838(17) . ?
C7 H7 0.9500 . ?
C8 H8 0.9500 . ?
C9 C14 1.3943(16) . ?
C9 C10 1.3981(15) . ?
C9 S1 1.7612(11) . ?
C10 C11 1.3868(17) . ?
C10 H10 0.9500 . ?
C11 C12 1.3890(17) . ?
C11 H11 0.9500 . ?
C12 C13 1.3907(15) . ?
C12 H12 0.9500 . ?
C13 C14 1.3919(16) . ?
C13 H13 0.9500 . ?
C14 N1 1.4365(13) . ?
C15 C16 1.3925(15) . ?
C15 C20 1.3945(15) . ?
C15 N1 1.4366(14) . ?
C16 C17 1.3919(16) . ?
C16 H16 0.9500 . ?
C17 C18 1.3887(16) . ?
C17 H17 0.9500 . ?
C18 C19 1.3895(15) . ?
C18 H18 0.9500 . ?
C19 C20 1.3944(15) . ?
C19 H19 0.9500 . ?
C20 S1 1.7630(11) . ?
N2 N3 1.3241(14) . ?
N4 N5 1.3265(15) . ?
